data_7047775
loop_
_publ_author_name
'Tanuhadi, Elias'
'Roller, Alexander'
'Giester, Gerald'
'Kampatsikas, Ioannis'
'Rompel, Annette'

_publ_section_title
;
 Synthesis of the first Zn<sub>6</sub>-hexagon sandwich-tungstoantimonate
 via rearrangement of a non-lacunary Krebs-type polyoxotungstate.
;
_journal_issue 44
_journal_name_full 'Dalton transactions (Cambridge, England : 2003)'
_journal_page_first 15651
_journal_page_last 15655
_journal_paper_doi 10.1039/c8dt02787k
_journal_volume 47
_journal_year 2018
_chemical_formula_moiety 'O72 Sb2 W17.5 Zn6, 14(H2 O), 4(C12 H11 N4), 8.6(O), 2(C4 H12 N), 0.5(C24 H1'
_chemical_formula_sum 'C68 H109 N22 O94 Sb2 W18 Zn6'
_chemical_formula_weight 6683.79
_chemical_name_common Hexa-zinc-18-tungstoantimonate
_space_group_crystal_system triclinic
_space_group_IT_number 2
_space_group_name_Hall '-P 1'
_space_group_name_H-M_alt 'P -1'
_symmetry_space_group_name_Hall '-P 1'
_symmetry_space_group_name_H-M 'P -1'
_atom_sites_solution_hydrogens mixed
_audit_creation_date 2017-08-17
_audit_creation_method
;
Olex2 1.2
(compiled 2017.08.10 svn.r3458 for OlexSys, GUI svn.r5375)
;
_audit_update_record
;
2018-07-03 deposited with the CCDC.
2018-10-09 downloaded from the CCDC.
;
_cell_angle_alpha 94.425(4)
_cell_angle_beta 109.140(3)
_cell_angle_gamma 104.946(4)
_cell_formula_units_Z 1
_cell_length_a 12.4792(8)
_cell_length_b 17.4813(13)
_cell_length_c 17.6938(11)
_cell_measurement_reflns_used 9883
_cell_measurement_temperature 100.0
_cell_measurement_theta_max 29.240
_cell_measurement_theta_min 2.344
_cell_volume 3467.5(4)
_computing_cell_refinement 'SAINT v7.68A (Bruker, 2009)'
_computing_data_collection 'APEX 2 v2011.2-0'
_computing_data_reduction 'SAINT v7.68A (Bruker, 2009)'
_computing_molecular_graphics 'Olex2 (Dolomanov et al., 2009)'
_computing_publication_material 'Olex2 (Dolomanov et al., 2009)'
_computing_structure_refinement 'ShelXL (Sheldrick, 2015)'
_diffrn_ambient_temperature 100.0
_diffrn_measured_fraction_theta_full 0.986
_diffrn_measured_fraction_theta_max 0.986
_diffrn_measurement_device_type 'Bruker X8 APEX'
_diffrn_radiation_probe x-ray
_diffrn_radiation_type MoK\a
_diffrn_radiation_wavelength 0.71073
_diffrn_reflns_av_R_equivalents 0.0849
_diffrn_reflns_av_unetI/netI 0.0714
_diffrn_reflns_Laue_measured_fraction_full 0.986
_diffrn_reflns_Laue_measured_fraction_max 0.986
_diffrn_reflns_limit_h_max 15
_diffrn_reflns_limit_h_min -15
_diffrn_reflns_limit_k_max 21
_diffrn_reflns_limit_k_min -21
_diffrn_reflns_limit_l_max 21
_diffrn_reflns_limit_l_min -21
_diffrn_reflns_number 56012
_diffrn_reflns_point_group_measured_fraction_full 0.986
_diffrn_reflns_point_group_measured_fraction_max 0.986
_diffrn_reflns_theta_full 25.242
_diffrn_reflns_theta_max 25.350
_diffrn_reflns_theta_min 2.344
_diffrn_source 'sealed x-ray tube'
_diffrn_source_type 'Incoatec IuS'
_exptl_absorpt_coefficient_mu 16.367
_exptl_absorpt_correction_T_max 0.7460
_exptl_absorpt_correction_T_min 0.4281
_exptl_absorpt_correction_type multi-scan
_exptl_absorpt_process_details
;
SADABS-2008/1 (Bruker,2008) was used for absorption correction.
wR2(int) was 0.1584 before and 0.0624 after correction.
The Ratio of minimum to maximum transmission is 0.5739.
The \l/2 correction factor is 0.0015.
;
_exptl_crystal_colour 'clear red'
_exptl_crystal_colour_lustre clear
_exptl_crystal_colour_primary red
_exptl_crystal_density_diffrn 3.201
_exptl_crystal_description plate
_exptl_crystal_F_000 3037
_exptl_crystal_recrystallization_method 'Evaporation in aqueous solution'
_exptl_crystal_size_max 0.14
_exptl_crystal_size_mid 0.07
_exptl_crystal_size_min 0.03
_refine_diff_density_max 2.096
_refine_diff_density_min -1.887
_refine_diff_density_rms 0.327
_refine_ls_extinction_method none
_refine_ls_goodness_of_fit_ref 1.027
_refine_ls_hydrogen_treatment constr
_refine_ls_matrix_type full
_refine_ls_number_parameters 973
_refine_ls_number_reflns 12509
_refine_ls_number_restraints 108
_refine_ls_restrained_S_all 1.325
_refine_ls_R_factor_all 0.0683
_refine_ls_R_factor_gt 0.0449
_refine_ls_shift/su_max 0.001
_refine_ls_shift/su_mean 0.000
_refine_ls_structure_factor_coef Fsqd
_refine_ls_weighting_details 'w=1/[\s^2^(Fo^2^)+(0.0432P)^2^+53.8347P] where P=(Fo^2^+2Fc^2^)/3'
_refine_ls_weighting_scheme calc
_refine_ls_wR_factor_gt 0.1007
_refine_ls_wR_factor_ref 0.1124
_reflns_Friedel_coverage 0.000
_reflns_number_gt 9612
_reflns_number_total 12509
_reflns_threshold_expression 'I > 2\s(I)'
_cod_data_source_file c8dt02787k2.cif
_cod_data_source_block elta076_p-1
_cod_depositor_comments 'Adding full bibliography for 7047772--7047776.cif.'
_cod_database_code 7047775
_shelx_space_group_comment
;
The symmetry employed for this shelxl refinement is uniquely defined
by the following loop, which should always be used as a source of
symmetry information in preference to the above space-group names.
They are only intended as comments.
;
_shelx_estimated_absorpt_t_max 0.639
_shelx_estimated_absorpt_t_min 0.208

loop_
_space_group_symop_operation_xyz
'x, y, z'
'-x, -y, -z'

loop_
_atom_site_label
_atom_site_type_symbol
_atom_site_fract_x
_atom_site_fract_y
_atom_site_fract_z
_atom_site_U_iso_or_equiv
_atom_site_adp_type
_atom_site_occupancy
_atom_site_site_symmetry_order
_atom_site_calc_flag
_atom_site_refinement_flags_posn
_atom_site_refinement_flags_adp
_atom_site_refinement_flags_occupancy
_atom_site_disorder_assembly
_atom_site_disorder_group
W1 W 0.15795(5) -0.26479(3) -0.28995(3) 0.01479(13) Uani 0.96 1 d D . P A 1
W2 W 0.36158(5) -0.12538(3) -0.36428(3) 0.01674(13) Uani 0.96 1 d D . P A 1
W3 W 0.10612(5) -0.07280(3) -0.33802(3) 0.01715(14) Uani 0.96 1 d D . P A 1
W4 W 0.10617(5) -0.02142(4) -0.15347(4) 0.02083(15) Uani 0.96 1 d D . P A 1
W5 W 0.15562(5) -0.21613(4) -0.10513(4) 0.01868(14) Uani 0.96 1 d D . P A 1
W6 W 0.38510(5) -0.26643(3) -0.12620(3) 0.01968(14) Uani 1 1 d D . . . .
W7 W 0.59297(5) -0.12895(4) -0.20330(4) 0.02335(15) Uani 1 1 d D . . A 1
W8 W 0.55151(5) 0.04576(4) -0.24592(4) 0.02196(15) Uani 0.96 1 d D . P A 1
W9 W 0.29369(6) 0.10115(4) -0.22074(4) 0.02218(15) Uani 0.96 1 d D . P A 1
Sb1 Sb 0.37943(7) -0.06360(5) -0.13877(5) 0.01464(19) Uani 1 1 d . . . A 1
Zn1 Zn 0.42546(13) -0.16116(9) 0.06153(9) 0.0176(3) Uani 1 1 d . . . A 1
Zn2 Zn 0.64611(12) -0.11962(9) 0.00940(9) 0.0181(3) Uani 1 1 d . . . A 1
Zn3 Zn 0.72364(13) 0.04093(9) -0.04822(9) 0.0193(3) Uani 1 1 d . . . A 1
O1 O 0.9055(11) -0.1596(8) -0.0556(7) 0.046(3) Uani 1 1 d . . . . .
H1C H 0.967878 -0.157752 -0.068032 0.069 Uiso 1 1 d G . . . .
H1D H 0.848235 -0.156159 -0.098124 0.069 Uiso 1 1 d DG . . . .
O2 O 0.8236(9) -0.2531(7) -0.2888(7) 0.035(3) Uani 1 1 d . . . B 1
H2C H 0.867021 -0.251568 -0.318791 0.052 Uiso 1 1 d DG . . B 1
H2D H 0.863327 -0.259008 -0.240187 0.052 Uiso 1 1 d G . . B 1
O3AA O 0.2829(7) -0.1774(5) -0.1715(5) 0.0171(19) Uani 1 1 d . . . A 1
O2AA O 0.4402(7) -0.0721(6) -0.2282(5) 0.020(2) Uani 1 1 d . . . A 1
O4AA O 0.2471(8) -0.0311(6) -0.2074(5) 0.022(2) Uani 1 1 d . . . A 1
O5AA O 0.2710(8) -0.2172(6) -0.3343(6) 0.027(2) Uani 1 1 d . . . A 1
O6AA O 0.0888(7) -0.1804(6) -0.3187(5) 0.023(2) Uani 1 1 d . . . A 1
O6 O 0.0770(7) -0.2800(5) -0.2156(5) 0.0192(9) Uani 1 1 d . . . A 1
O7 O 0.2641(7) -0.3186(5) -0.2327(5) 0.0163(19) Uani 1 1 d . . . A 1
O8 O 0.2375(8) -0.0797(6) -0.3694(5) 0.021(2) Uani 1 1 d . . . A 1
O9 O 0.4992(8) -0.1601(5) -0.3184(5) 0.019(2) Uani 1 1 d . . . A 1
O10 O 0.4622(8) -0.0193(6) -0.3543(6) 0.023(2) Uani 1 1 d . . . A 1
O11 O 0.0212(7) -0.0601(5) -0.2697(5) 0.0192(9) Uani 1 1 d . . . A 1
O12 O 0.1699(7) 0.0419(5) -0.3234(5) 0.019(2) Uani 1 1 d . . . A 1
O13 O 0.0932(7) -0.1325(5) -0.1433(5) 0.020(2) Uani 1 1 d . . . A 1
O14 O 0.2551(7) -0.2877(5) -0.0862(5) 0.0192(9) Uani 1 1 d . . . A 1
O15 O 0.4873(8) -0.2183(6) -0.1818(5) 0.021(2) Uani 1 1 d . . . A 1
O16 O 0.6519(8) -0.0223(5) -0.2299(5) 0.020(2) Uani 1 1 d . U . A 1
O17 O 0.4138(8) 0.0829(6) -0.2571(6) 0.025(2) Uani 1 1 d . . . A 1
O18 O 0.1598(7) 0.0826(5) -0.1788(5) 0.0192(9) Uani 1 1 d . . . A 1
O19 O 0.2711(7) -0.1444(5) -0.0164(5) 0.0151(19) Uani 1 1 d . . . A 1
O20 O 0.4710(7) -0.1846(5) -0.0385(5) 0.0162(19) Uani 1 1 d . . . A 1
O21 O 0.6374(7) -0.0774(5) -0.0961(5) 0.019(2) Uani 1 1 d . . . A 1
O22 O 0.5947(7) 0.0740(5) -0.1343(5) 0.020(2) Uani 1 1 d . . . A 1
O23 O 0.6075(7) -0.1149(5) 0.1136(5) 0.0192(9) Uani 1 1 d . . . A 1
O24 O 0.7657(7) -0.0064(5) 0.0546(5) 0.018(2) Uani 1 1 d . . . A 1
O25 O 0.0642(8) -0.3418(5) -0.3685(5) 0.022(2) Uani 1 1 d D . . A 1
O26 O 0.3258(8) -0.1605(5) -0.4669(5) 0.023(2) Uani 1 1 d . . . A 1
O27 O -0.0034(8) -0.0886(6) -0.4323(6) 0.029(2) Uani 1 1 d . . . A 1
O28 O -0.0118(8) -0.0124(6) -0.1255(6) 0.026(2) Uani 1 1 d . . . A 1
O29 O 0.0494(9) -0.2662(6) -0.0689(6) 0.032(2) Uani 1 1 d . U . A 1
O30 O 0.4341(8) -0.3464(6) -0.0988(6) 0.024(2) Uani 1 1 d . . . C 1
O31 O 0.7094(8) -0.1652(6) -0.2031(6) 0.027(2) Uani 1 1 d D . . A 1
O32 O 0.6366(9) 0.1255(6) -0.2720(6) 0.031(2) Uani 1 1 d . . . A 1
O33 O 0.2980(9) 0.1965(6) -0.2370(6) 0.031(2) Uani 1 1 d . . . A 1
O34 O 0.3932(8) -0.2610(6) 0.1066(6) 0.027(2) Uani 1 1 d . . . A 1
O35 O 0.7315(8) -0.1990(6) 0.0027(6) 0.031(2) Uani 1 1 d . . . A 1
O36 O 0.8741(9) 0.0745(7) -0.0709(7) 0.036(3) Uani 1 1 d . . . A 1
N1 N 0.9521(10) -0.5137(8) -0.4155(7) 0.026(3) Uani 1 1 d . . . . .
H1A H 1.004756 -0.465619 -0.398355 0.031 Uiso 1 1 calc R . . . .
H1B H 0.971918 -0.554775 -0.432356 0.031 Uiso 1 1 calc R . . . .
N2 N 0.7867(11) -0.6645(7) -0.4687(7) 0.030(3) Uani 1 1 d . . . . .
H2A H 0.733191 -0.712143 -0.487336 0.036 Uiso 1 1 calc R . . . .
H2B H 0.859484 -0.657905 -0.467735 0.036 Uiso 1 1 calc DR . . . .
N3 N 0.6619(10) -0.4071(7) -0.3660(6) 0.022(3) Uani 1 1 d . . . . .
H3 H 0.715179 -0.359319 -0.347828 0.026 Uiso 1 1 calc DR . . . .
N4 N 0.4982(9) -0.5570(7) -0.4186(6) 0.022(3) Uani 1 1 d . . . . .
C1 C 0.6954(11) -0.4690(8) -0.3909(7) 0.016(3) Uani 1 1 d . . . . .
C2 C 0.8104(12) -0.4594(8) -0.3892(8) 0.021(3) Uani 1 1 d . . . . .
H2 H 0.868163 -0.407972 -0.369611 0.025 Uiso 1 1 calc R . . . .
C3 C 0.8417(11) -0.5242(8) -0.4158(8) 0.019(3) Uani 1 1 d . . . . .
C4 C 0.7572(12) -0.6021(9) -0.4420(8) 0.022(3) Uani 1 1 d . . . . .
C5 C 0.6431(10) -0.6118(8) -0.4434(7) 0.016(3) Uani 1 1 d . . . . .
H5 H 0.586642 -0.663746 -0.462756 0.019 Uiso 1 1 calc R . . . .
C6 C 0.6069(11) -0.5474(8) -0.4170(8) 0.019(3) Uani 1 1 d . . . . .
C7 C 0.4678(13) -0.4929(8) -0.3951(8) 0.024(3) Uani 1 1 d . . . . .
C8 C 0.3510(12) -0.5040(9) -0.3940(8) 0.025(3) Uani 1 1 d . . . . .
H8 H 0.294316 -0.555897 -0.411951 0.029 Uiso 1 1 calc R . . . .
C9 C 0.3209(14) -0.4414(9) -0.3678(9) 0.028(3) Uani 1 1 d . . . . .
H9 H 0.244371 -0.449903 -0.364477 0.034 Uiso 1 1 calc R . . . .
C10 C 0.4035(12) -0.3613(9) -0.3448(8) 0.025(3) Uani 1 1 d . U . . .
H10 H 0.379695 -0.316590 -0.330373 0.030 Uiso 1 1 calc R . . . .
C11 C 0.5163(12) -0.3505(9) -0.3438(7) 0.020(3) Uani 1 1 d . . . . .
H11 H 0.572256 -0.298222 -0.326582 0.024 Uiso 1 1 calc R . . . .
C12 C 0.5495(11) -0.4148(9) -0.3677(8) 0.021(3) Uani 1 1 d . . . . .
O4 O 0.9647(10) 0.6371(7) 0.4652(6) 0.036(3) Uani 1 1 d . . . . .
H4A H 0.926553 0.669352 0.442065 0.055 Uiso 1 1 d G . . . .
H4B H 0.997929 0.654957 0.517215 0.055 Uiso 1 1 d DG . . . .
O5 O 0.9777(11) 0.8769(8) 0.4056(8) 0.052(3) Uani 1 1 d . . . . .
H5C H 0.974972 0.828368 0.387957 0.077 Uiso 1 1 d DG . . . .
H5D H 0.995235 0.883787 0.457878 0.077 Uiso 1 1 d G . . . .
O9AA O 1.1406(12) 0.8193(9) 0.3608(9) 0.066(4) Uani 1 1 d . . . . .
H9AA H 1.145859 0.805198 0.407780 0.099 Uiso 1 1 d DG . . . .
H9AB H 1.209050 0.827034 0.355005 0.099 Uiso 1 1 d G . . . .
O0A O 0.5803(9) 0.2734(6) 0.7362(7) 0.031(2) Uani 1 1 d . . . . .
H0AA H 0.625261 0.321380 0.738527 0.047 Uiso 1 1 d G . . . .
H0AB H 0.614859 0.238044 0.727733 0.047 Uiso 1 1 d G . . . .
O8BA O 0.3835(10) 0.2880(7) 0.6086(7) 0.046(3) Uani 1 1 d . . . . .
H8BA H 0.343913 0.256834 0.561430 0.069 Uiso 1 1 d DG . . . .
H8BB H 0.422530 0.262185 0.641973 0.069 Uiso 1 1 d G . . . .
O37A O 0.332(2) 0.3686(15) -0.2185(16) 0.039(6) Uiso 0.47 1 d . . P D 1
O3 O 0.441(3) 0.4058(16) -0.0430(16) 0.051(7) Uiso 0.5 1 d . . P E 1
N13 N 0.3248(12) 0.0890(8) 0.4755(8) 0.036(3) Uani 1 1 d . . . . .
C37 C 0.4559(15) 0.1314(16) 0.5260(14) 0.079(8) Uani 1 1 d . . . . .
H37A H 0.463628 0.182756 0.556875 0.119 Uiso 1 1 calc DGR . . . .
H37B H 0.500994 0.141136 0.489776 0.119 Uiso 1 1 calc GR . . . .
H37C H 0.487020 0.097297 0.563644 0.119 Uiso 1 1 calc GR . . . .
C38 C 0.2600(13) 0.0785(10) 0.5344(9) 0.036(4) Uani 1 1 d . . . . .
H38A H 0.287832 0.042140 0.570363 0.054 Uiso 1 1 calc GR . . . .
H38B H 0.174353 0.055622 0.504122 0.054 Uiso 1 1 calc GR . . . .
H38C H 0.275752 0.130865 0.566975 0.054 Uiso 1 1 calc DGR . . . .
C39 C 0.2813(15) 0.1407(11) 0.4200(10) 0.044(5) Uani 1 1 d . . . . .
H39A H 0.195204 0.128721 0.405777 0.067 Uiso 1 1 calc GR . . . .
H39B H 0.298732 0.130970 0.370650 0.067 Uiso 1 1 calc GR . . . .
H39C H 0.320677 0.197111 0.446302 0.067 Uiso 1 1 calc DGR . . . .
C40 C 0.311(3) 0.0091(14) 0.4321(16) 0.098(10) Uani 1 1 d . . . . .
H40A H 0.345156 -0.022525 0.471340 0.148 Uiso 1 1 calc GR . . . .
H40B H 0.351638 0.015972 0.393177 0.148 Uiso 1 1 calc GR . . . .
H40C H 0.225976 -0.018905 0.402926 0.148 Uiso 1 1 calc GR . . . .
N5 N 1.2016(10) 0.4846(7) 0.7802(8) 0.029(3) Uani 1 1 d . . . . .
H5A H 1.254741 0.532358 0.798863 0.035 Uiso 1 1 calc R . . . .
H5B H 1.221477 0.443641 0.763024 0.035 Uiso 1 1 calc R . . . .
N6 N 1.0398(10) 0.3336(7) 0.7187(7) 0.025(3) Uani 1 1 d . . . . .
H6A H 0.989704 0.284824 0.699585 0.030 Uiso 1 1 calc R . . . .
H6B H 1.113061 0.343669 0.719553 0.030 Uiso 1 1 calc R . . . .
N7 N 0.9028(9) 0.5816(7) 0.8281(7) 0.021(3) Uani 1 1 d . . . . .
H7 H 0.953045 0.630454 0.845099 0.025 Uiso 1 1 calc R . . . .
N8 N 0.7455(9) 0.4278(7) 0.7731(7) 0.024(3) Uani 1 1 d . . . . .
C13 C 0.9411(11) 0.5218(8) 0.8036(8) 0.019(3) Uani 1 1 d . . . . .
C14 C 1.0566(12) 0.5345(9) 0.8032(8) 0.026(3) Uani 1 1 d . . . . .
H14 H 1.111578 0.587070 0.821315 0.031 Uiso 1 1 calc R . . . .
C15 C 1.0902(12) 0.4742(9) 0.7779(8) 0.022(3) Uani 1 1 d . . . . .
C16 C 1.0049(11) 0.3920(8) 0.7462(8) 0.017(3) Uani 1 1 d . . . . .
C17 C 0.8941(12) 0.3812(9) 0.7468(8) 0.025(3) Uani 1 1 d . . . . .
H17 H 0.839487 0.328603 0.727558 0.029 Uiso 1 1 calc R . . . .
C18 C 0.8542(11) 0.4412(8) 0.7735(7) 0.019(3) Uani 1 1 d . . . . .
C19 C 0.7107(12) 0.4895(9) 0.7997(8) 0.024(3) Uani 1 1 d . . . . .
C20 C 0.5930(13) 0.4760(10) 0.7980(9) 0.030(4) Uani 1 1 d . . . . .
H20 H 0.537820 0.423610 0.778497 0.036 Uiso 1 1 calc R . . . .
C21 C 0.5581(12) 0.5385(9) 0.8244(9) 0.028(4) Uani 1 1 d . . . . .
H21 H 0.479811 0.529069 0.824758 0.034 Uiso 1 1 calc R . . . .
C22 C 0.6398(13) 0.6166(9) 0.8509(9) 0.031(4) Uani 1 1 d . . . . .
H22 H 0.614684 0.659592 0.867881 0.037 Uiso 1 1 calc R . . . .
C23 C 0.7534(13) 0.6323(10) 0.8530(9) 0.031(4) Uani 1 1 d . . . . .
H23 H 0.806800 0.685328 0.871402 0.037 Uiso 1 1 calc R . . . .
C24 C 0.7902(11) 0.5700(9) 0.8280(8) 0.025(3) Uani 1 1 d . . . . .
O0AA O 0.509(3) 0.4294(17) -0.0247(16) 0.054(7) Uiso 0.5 1 d . . P F 2
O3DA O 1.120(3) 0.8086(19) 0.1707(19) 0.078(9) Uiso 0.5 1 d . . P G -2
O6BA O 0.880(2) 0.7718(15) 0.1497(15) 0.046(6) Uani 0.5 1 d . . P H -2
C31 C 0.963(3) 0.496(2) 0.000(2) 0.028(2) Uani 0.5 1 d . . P I 2
C32 C 0.979(3) 0.577(2) 0.033(2) 0.028(2) Uani 0.5 1 d . . P I 2
C33 C 0.883(3) 0.597(2) 0.0446(19) 0.028(2) Uani 0.5 1 d . . P I 2
H33 H 0.892544 0.649952 0.068160 0.034 Uiso 0.5 1 calc R . P I 2
C34 C 0.770(3) 0.5373(18) 0.0211(17) 0.028(2) Uani 0.5 1 d . . P I 2
H34 H 0.704849 0.552246 0.026954 0.034 Uiso 0.5 1 calc R . P I 2
C35 C 0.754(3) 0.460(2) -0.0091(18) 0.028(2) Uani 0.5 1 d . . P I 2
H35 H 0.678717 0.421285 -0.021536 0.034 Uiso 0.5 1 calc R . P I 2
O4A O 0.7293(18) 0.4064(13) -0.0130(12) 0.030(5) Uiso 0.5 1 d . . P J -1
N9 N 1.023(2) 0.8267(15) 0.1738(15) 0.033(3) Uani 0.5 1 d D . P K -1
H9A H 1.093786 0.862911 0.190721 0.040 Uiso 0.5 1 calc R . P K -1
H9B H 0.964265 0.837932 0.184254 0.040 Uiso 0.5 1 calc R . P K -1
N10 N 0.798(2) 0.7185(18) 0.1173(16) 0.033(3) Uani 0.5 1 d D . P K -1
H10A H 0.727887 0.682156 0.102957 0.040 Uiso 0.5 1 calc R . P K -1
H10B H 0.809592 0.767050 0.142521 0.040 Uiso 0.5 1 calc R . P K -1
N11 N 0.946(2) 0.5258(19) 0.0119(17) 0.033(3) Uani 0.5 1 d . . P K -1
N12 N 1.170(2) 0.6359(16) 0.0577(16) 0.033(3) Uani 0.5 1 d . . P K -1
C25 C 1.078(2) 0.6562(14) 0.0712(16) 0.028(2) Uani 0.5 1 d D . P K -1
C26 C 1.099(2) 0.7338(16) 0.1141(16) 0.028(2) Uani 0.5 1 d D . P K -1
H26 H 1.175586 0.772408 0.130971 0.034 Uiso 0.5 1 calc R . P K -1
C27 C 1.0058(18) 0.7533(15) 0.1316(16) 0.028(2) Uani 0.5 1 d D . P K -1
C28 C 0.8884(19) 0.6996(14) 0.1006(16) 0.028(2) Uani 0.5 1 d D . P K -1
C29 C 0.870(3) 0.6220(17) 0.0603(19) 0.028(2) Uani 0.5 1 d D . P K -1
H29 H 0.792646 0.584085 0.041981 0.034 Uiso 0.5 1 calc R . P K -1
C30 C 0.964(2) 0.5997(18) 0.0468(19) 0.028(2) Uani 0.5 1 d D . P K -1
C36 C 1.151(3) 0.5620(19) 0.0225(18) 0.028(2) Uani 0.5 1 d . . P L 2
O37B O 0.326(2) 0.3617(17) -0.1767(18) 0.021(6) Uiso 0.33 1 d . . P M 2
W3B W 0.005(2) -0.1948(17) -0.2625(16) 0.050(6) Uiso 0.03 1 d D . P N 2
W1B W 0.194(6) -0.265(4) -0.320(2) 0.09(2) Uiso 0.02 1 d D . P O 2
W2B W 0.176(4) -0.068(2) -0.364(2) 0.071(9) Uiso 0.03 1 d D . P P 2
W8B W 0.472(2) 0.0298(14) -0.2556(15) 0.043(6) Uiso 0.03 1 d D . P Q 2
W5B W 0.143(2) -0.2178(13) -0.0686(16) 0.030(6) Uiso 0.03 1 d D . P R 2
W4B W 0.083(3) -0.0413(14) -0.1185(19) 0.055(8) Uiso 0.03 1 d D . P S 2
W9B W 0.247(2) 0.0867(17) -0.2116(18) 0.043(8) Uiso 0.03 1 d D . P T 2
W7B W 0.508(3) -0.1587(15) -0.2151(18) 0.058(7) Uiso 0.03 1 d D . P A 2
O1AA O 0.8294(10) 0.7191(7) 0.3785(7) 0.046(3) Uani 1 1 d . . . . .

loop_
_atom_site_aniso_label
_atom_site_aniso_U_11
_atom_site_aniso_U_22
_atom_site_aniso_U_33
_atom_site_aniso_U_23
_atom_site_aniso_U_13
_atom_site_aniso_U_12
W1 0.0109(3) 0.0148(3) 0.0176(3) 0.0004(2) 0.0056(2) 0.0022(2)
W2 0.0170(3) 0.0166(3) 0.0180(3) 0.0012(2) 0.0098(2) 0.0033(2)
W3 0.0132(3) 0.0178(3) 0.0185(3) 0.0015(2) 0.0029(2) 0.0057(2)
W4 0.0105(3) 0.0271(4) 0.0257(3) -0.0014(3) 0.0072(3) 0.0079(2)
W5 0.0138(3) 0.0191(3) 0.0240(4) -0.0016(3) 0.0120(3) 0.0012(2)
W6 0.0168(3) 0.0183(3) 0.0232(3) -0.0002(2) 0.0053(2) 0.0077(2)
W7 0.0182(3) 0.0279(3) 0.0270(3) -0.0006(3) 0.0110(2) 0.0100(3)
W8 0.0231(3) 0.0176(3) 0.0233(3) 0.0016(2) 0.0114(3) -0.0005(2)
W9 0.0189(3) 0.0175(3) 0.0249(4) 0.0041(3) 0.0010(3) 0.0056(3)
Sb1 0.0109(4) 0.0151(5) 0.0189(5) 0.0015(4) 0.0061(3) 0.0051(3)
Zn1 0.0140(7) 0.0194(9) 0.0207(8) 0.0015(7) 0.0077(6) 0.0061(6)
Zn2 0.0117(7) 0.0196(9) 0.0228(9) -0.0008(7) 0.0066(6) 0.0054(6)
Zn3 0.0136(7) 0.0196(9) 0.0258(9) 0.0006(7) 0.0090(7) 0.0056(6)
O1 0.051(8) 0.052(8) 0.040(7) 0.008(6) 0.019(6) 0.022(7)
O2 0.024(5) 0.033(7) 0.046(7) 0.003(6) 0.014(5) 0.005(5)
O3AA 0.014(4) 0.017(5) 0.021(5) 0.000(4) 0.010(4) 0.003(4)
O2AA 0.004(4) 0.033(6) 0.022(5) 0.008(4) 0.004(4) 0.003(4)
O4AA 0.015(5) 0.024(6) 0.027(5) 0.003(4) 0.009(4) 0.006(4)
O5AA 0.010(4) 0.039(7) 0.024(6) -0.016(5) 0.001(4) 0.005(4)
O6AA 0.010(4) 0.032(6) 0.018(5) -0.007(4) -0.004(4) 0.008(4)
O6 0.014(2) 0.022(2) 0.018(2) -0.0004(18) 0.0033(17) 0.0049(18)
O7 0.014(4) 0.018(5) 0.013(5) -0.004(4) 0.005(4) 0.000(4)
O8 0.011(5) 0.027(6) 0.019(5) 0.005(4) 0.002(4) 0.004(4)
O9 0.021(5) 0.023(5) 0.017(5) 0.005(4) 0.012(4) 0.005(4)
O10 0.021(5) 0.021(6) 0.029(6) 0.003(4) 0.013(4) 0.006(4)
O11 0.014(2) 0.022(2) 0.018(2) -0.0004(18) 0.0033(17) 0.0049(18)
O12 0.018(5) 0.005(5) 0.034(6) 0.004(4) 0.010(4) 0.004(4)
O13 0.007(4) 0.023(5) 0.024(5) -0.007(4) 0.004(4) -0.002(4)
O14 0.014(2) 0.022(2) 0.018(2) -0.0004(18) 0.0033(17) 0.0049(18)
O15 0.018(5) 0.030(6) 0.018(5) 0.004(4) 0.008(4) 0.008(4)
O16 0.019(4) 0.015(5) 0.030(5) 0.002(4) 0.018(4) -0.001(4)
O17 0.023(5) 0.033(6) 0.022(5) 0.015(4) 0.009(4) 0.008(4)
O18 0.014(2) 0.022(2) 0.018(2) -0.0004(18) 0.0033(17) 0.0049(18)
O19 0.014(4) 0.013(5) 0.022(5) 0.002(4) 0.010(4) 0.006(4)
O20 0.010(4) 0.018(5) 0.020(5) 0.004(4) 0.004(4) 0.005(4)
O21 0.012(4) 0.019(5) 0.024(5) -0.002(4) 0.007(4) -0.001(4)
O22 0.018(5) 0.019(5) 0.023(5) 0.000(4) 0.008(4) 0.007(4)
O23 0.014(2) 0.022(2) 0.018(2) -0.0004(18) 0.0033(17) 0.0049(18)
O24 0.014(4) 0.018(5) 0.020(5) -0.002(4) 0.004(4) 0.003(4)
O25 0.024(5) 0.014(5) 0.020(5) 0.003(4) 0.005(4) -0.001(4)
O26 0.029(5) 0.017(5) 0.024(5) 0.004(4) 0.013(4) 0.004(4)
O27 0.026(5) 0.019(6) 0.036(6) -0.001(5) 0.004(5) 0.009(4)
O28 0.020(5) 0.019(6) 0.040(6) -0.003(4) 0.013(5) 0.010(4)
O29 0.028(5) 0.028(5) 0.050(6) 0.010(4) 0.030(5) 0.004(4)
O30 0.027(5) 0.020(5) 0.030(6) 0.004(4) 0.014(5) 0.009(4)
O31 0.017(5) 0.033(6) 0.033(6) 0.002(5) 0.012(4) 0.010(4)
O32 0.031(6) 0.025(6) 0.045(7) 0.004(5) 0.027(5) 0.004(5)
O33 0.027(5) 0.025(6) 0.039(7) 0.008(5) 0.004(5) 0.013(5)
O34 0.027(5) 0.021(6) 0.026(6) -0.005(4) 0.009(4) 0.000(4)
O35 0.022(5) 0.020(6) 0.048(7) -0.005(5) 0.013(5) 0.004(4)
O36 0.024(5) 0.040(7) 0.050(7) -0.001(5) 0.023(5) 0.011(5)
N1 0.023(6) 0.032(8) 0.020(7) 0.004(5) 0.008(5) 0.005(6)
N2 0.024(6) 0.028(8) 0.036(8) -0.009(6) 0.013(6) 0.004(6)
N3 0.026(6) 0.017(6) 0.018(6) -0.005(5) 0.002(5) 0.009(5)
N4 0.016(6) 0.030(7) 0.015(6) 0.000(5) 0.007(5) -0.004(5)
C1 0.017(6) 0.014(7) 0.016(7) -0.006(5) 0.005(6) 0.003(5)
C2 0.023(7) 0.023(8) 0.010(7) -0.002(6) 0.004(6) 0.002(6)
C3 0.015(7) 0.022(8) 0.017(7) 0.000(6) 0.005(6) 0.002(6)
C4 0.030(8) 0.027(8) 0.015(7) 0.006(6) 0.012(6) 0.013(7)
C5 0.008(6) 0.018(7) 0.018(7) 0.000(6) 0.006(5) -0.002(5)
C6 0.020(7) 0.022(8) 0.017(7) 0.010(6) 0.002(6) 0.012(6)
C7 0.034(8) 0.018(8) 0.019(8) 0.003(6) 0.012(7) 0.005(6)
C8 0.021(7) 0.028(9) 0.021(8) 0.005(6) 0.006(6) 0.006(6)
C9 0.035(8) 0.039(10) 0.025(8) 0.020(7) 0.017(7) 0.022(8)
C10 0.028(6) 0.039(7) 0.015(6) 0.006(5) 0.016(5) 0.011(5)
C11 0.020(7) 0.028(8) 0.011(7) 0.005(6) 0.004(6) 0.008(6)
C12 0.016(7) 0.032(9) 0.009(7) -0.001(6) -0.003(5) 0.010(6)
O4 0.042(7) 0.045(7) 0.027(6) 0.003(5) 0.007(5) 0.029(6)
O5 0.035(7) 0.055(9) 0.062(9) 0.008(7) 0.009(7) 0.021(6)
O9AA 0.054(9) 0.053(10) 0.083(11) 0.000(8) 0.026(8) 0.006(7)
O0A 0.026(5) 0.022(6) 0.048(7) 0.005(5) 0.017(5) 0.006(5)
O8BA 0.036(7) 0.039(7) 0.055(8) 0.010(6) 0.003(6) 0.011(6)
N13 0.041(8) 0.039(9) 0.039(8) 0.017(7) 0.024(7) 0.014(7)
C37 0.026(10) 0.14(2) 0.079(17) 0.059(16) 0.024(11) 0.020(12)
C38 0.022(8) 0.053(12) 0.038(10) 0.023(8) 0.016(7) 0.010(8)
C39 0.038(10) 0.058(13) 0.054(12) 0.027(10) 0.034(9) 0.015(9)
C40 0.16(3) 0.066(17) 0.12(2) 0.029(15) 0.12(2) 0.024(17)
N5 0.021(6) 0.017(7) 0.052(9) 0.007(6) 0.019(6) 0.002(5)
N6 0.016(6) 0.026(7) 0.033(7) -0.003(5) 0.014(5) 0.002(5)
N7 0.017(6) 0.015(6) 0.023(7) -0.003(5) 0.003(5) -0.002(5)
N8 0.015(6) 0.040(8) 0.014(6) 0.004(5) 0.005(5) 0.007(5)
C13 0.017(7) 0.020(8) 0.019(7) 0.004(6) 0.005(6) 0.004(6)
C14 0.019(7) 0.027(9) 0.027(8) 0.001(7) 0.004(6) 0.005(6)
C15 0.029(8) 0.024(8) 0.010(7) 0.005(6) 0.004(6) 0.005(6)
C16 0.021(7) 0.012(7) 0.012(7) 0.001(5) -0.002(5) 0.006(6)
C17 0.016(7) 0.033(9) 0.027(8) 0.007(7) 0.011(6) 0.005(6)
C18 0.021(7) 0.026(8) 0.007(7) -0.003(6) 0.001(5) 0.008(6)
C19 0.026(7) 0.028(9) 0.020(8) -0.003(6) 0.009(6) 0.011(7)
C20 0.025(8) 0.036(10) 0.029(9) 0.002(7) 0.011(7) 0.008(7)
C21 0.015(7) 0.042(10) 0.029(9) 0.005(7) 0.003(6) 0.017(7)
C22 0.031(8) 0.025(9) 0.034(9) -0.004(7) 0.009(7) 0.007(7)
C23 0.025(8) 0.040(10) 0.029(9) 0.004(7) 0.003(7) 0.021(7)
C24 0.011(6) 0.029(9) 0.020(8) -0.011(6) -0.003(6) -0.002(6)
O6BA 0.050(15) 0.051(17) 0.052(16) 0.027(13) 0.025(13) 0.028(13)
C31 0.033(5) 0.034(6) 0.030(5) 0.015(4) 0.020(4) 0.016(4)
C32 0.033(5) 0.034(6) 0.030(5) 0.015(4) 0.020(4) 0.016(4)
C33 0.033(5) 0.034(6) 0.030(5) 0.015(4) 0.020(4) 0.016(4)
C34 0.033(5) 0.034(6) 0.030(5) 0.015(4) 0.020(4) 0.016(4)
C35 0.033(5) 0.034(6) 0.030(5) 0.015(4) 0.020(4) 0.016(4)
N9 0.033(7) 0.037(9) 0.042(8) 0.014(7) 0.019(6) 0.021(6)
N10 0.033(7) 0.037(9) 0.042(8) 0.014(7) 0.019(6) 0.021(6)
N11 0.033(7) 0.037(9) 0.042(8) 0.014(7) 0.019(6) 0.021(6)
N12 0.033(7) 0.037(9) 0.042(8) 0.014(7) 0.019(6) 0.021(6)
C25 0.033(5) 0.034(6) 0.030(5) 0.015(4) 0.020(4) 0.016(4)
C26 0.033(5) 0.034(6) 0.030(5) 0.015(4) 0.020(4) 0.016(4)
C27 0.033(5) 0.034(6) 0.030(5) 0.015(4) 0.020(4) 0.016(4)
C28 0.033(5) 0.034(6) 0.030(5) 0.015(4) 0.020(4) 0.016(4)
C29 0.033(5) 0.034(6) 0.030(5) 0.015(4) 0.020(4) 0.016(4)
C30 0.033(5) 0.034(6) 0.030(5) 0.015(4) 0.020(4) 0.016(4)
C36 0.033(5) 0.034(6) 0.030(5) 0.015(4) 0.020(4) 0.016(4)
O1AA 0.048(7) 0.053(8) 0.054(8) 0.023(6) 0.028(6) 0.026(6)

loop_
_atom_type_symbol
_atom_type_description
_atom_type_scat_dispersion_real
_atom_type_scat_dispersion_imag
_atom_type_scat_source
C C 0.0033 0.0016 'International Tables Vol C Tables 4.2.6.8 and 6.1.1.4'
H H 0.0000 0.0000 'International Tables Vol C Tables 4.2.6.8 and 6.1.1.4'
N N 0.0061 0.0033 'International Tables Vol C Tables 4.2.6.8 and 6.1.1.4'
O O 0.0106 0.0060 'International Tables Vol C Tables 4.2.6.8 and 6.1.1.4'
Sb Sb -0.5866 1.5461 'International Tables Vol C Tables 4.2.6.8 and 6.1.1.4'
W W -0.8490 6.8722 'International Tables Vol C Tables 4.2.6.8 and 6.1.1.4'
Zn Zn 0.2839 1.4301 'International Tables Vol C Tables 4.2.6.8 and 6.1.1.4'

loop_
_geom_angle_atom_site_label_1
_geom_angle_atom_site_label_2
_geom_angle_atom_site_label_3
_geom_angle
_geom_angle_site_symmetry_1
_geom_angle_site_symmetry_3
SB1a O3AAa W1 137.6(4) . .
W5a O3AAa W1 93.4(3) . .
C1 N3 C12 123.2(12) . .
W3a O6AAa W1 149.6(5) . .
SB1a O2AAa W2 136.7(4) . .
W1a O5AAa W2 151.7(5) . .
W8a O2AAa W2 93.5(3) . .
C6 N4 C7 119.8(12) . .
W2a O8a W3 150.2(5) . .
N3 C1 C2 122.1(12) . .
W4a O4AAa W3 92.0(3) . .
SB1a O4AAa W3 137.4(4) . .
N3 C1 C6 116.9(11) . .
C2 C1 C6 121.0(11) . .
C3 C2 C1 120.7(13) . .
N1 C3 C2 120.0(13) . .
N1 C3 C4 120.0(12) . .
C2 C3 C4 120.0(12) . .
N2 C4 C3 120.1(12) . .
N2 C4 C5 120.4(13) . .
C5 C4 C3 119.3(12) . .
C4 C5 C6 122.7(12) . .
W9a O4AAa W3 93.2(3) . .
W9a O4AAa W4 93.5(3) . .
SB1a O4AAa W4 116.0(4) . .
W5a O13a W4 153.2(5) . .
W3a O11a W4 119.9(4) . .
N4 C6 C1 121.3(11) . .
N4 C6 C5 122.4(13) . .
C5 C6 C1 116.2(11) . .
N4 C7 C8 119.7(13) . .
N4 C7 C12 122.3(13) . .
C12 C7 C8 118.0(12) . .
C9 C8 C7 120.4(14) . .
C8 C9 C10 120.6(13) . .
C11 C10 C9 119.3(13) . .
C10 C11 C12 120.4(14) . .
N3 C12 C7 116.5(12) . .
N3 C12 C11 122.3(13) . .
C11 C12 C7 121.1(12) . .
C38 N13 C37 106.8(14) . .
C39 N13 C37 108.2(14) . .
SB1a O3AAa W5 114.7(4) . .
W1a O6a W5 118.7(4) . .
SB1a O3AAa W6 114.7(4) . .
W7a O15a W6 153.3(5) . .
C39 N13 C38 109.9(12) . .
W1a O7a W6 120.1(4) . .
W5a O3AAa W6 93.7(3) . .
W2a O2AAa W7 93.3(3) . .
SB1a O2AAa W7 115.0(4) . .
W8a O2AAa W7 93.2(3) . .
W8a O16a W7 118.0(4) . .
W2a O9a W7 120.4(4) . .
W9a O17a W8 152.7(5) . .
W2a O10a W8 118.9(5) . .
SB1a O2AAa W8 115.6(4) . .
W3a O12a W9 119.8(4) . .
W4a O18a W9 116.7(4) . .
SB1a O4AAa W9 114.8(4) . .
O23a ZN2a Zn1 40.8(2) . .
O22a ZN3a Zn1 40.1(2) . 2_655
W9a O23a Zn1 129.6(5) 2_655 .
W8a O22a Zn1 134.1(5) . 2_655
ZN2a O20a Zn1 98.6(4) . .
O35a ZN2a Zn1 120.9(3) . .
ZN3a ZN2a Zn1 120.89(6) . .
O21a ZN2a Zn1 120.9(2) . .
O36a ZN3a Zn1 118.0(3) . 2_655
ZN2a O23a Zn1 98.5(4) . .
O24a ZN2a Zn1 117.4(2) . .
O21a ZN3a Zn1 118.8(2) . 2_655
O24a ZN3a Zn1 118.2(2) . 2_655
ZN2a ZN3a Zn1 120.07(6) . 2_655
ZN3a O19a Zn1 98.7(4) 2_655 .
O20a ZN2a Zn1 41.1(2) . .
W5a O19a Zn1 127.3(4) . .
O19a ZN3a Zn1 41.1(2) 2_655 2_655
W4a O24a Zn2 124.4(5) 2_655 .
O22a ZN3a Zn2 117.7(3) . .
O36a ZN3a Zn2 121.8(3) . .
O24a ZN3a Zn2 41.2(2) . .
O19a ZN1a Zn2 116.7(2) . .
W7a O21a Zn2 132.6(5) . .
O34a ZN1a Zn2 117.2(3) . .
ZN3a O24a Zn2 98.3(4) . .
O23a ZN1a Zn2 40.7(2) . .
O20a ZN1a Zn2 40.3(2) . .
W9a O23a Zn2 129.9(4) 2_655 .
O22a ZN1a Zn2 118.3(3) 2_655 .
ZN3a O21a Zn2 98.6(4) . .
O19a ZN3a Zn2 118.8(2) 2_655 .
O21a ZN3a Zn2 40.8(3) . .
O20a ZN2a Zn3 117.9(2) . .
O22a ZN1a Zn3 40.7(2) 2_655 2_655
O23a ZN1a Zn3 117.7(3) . 2_655
O20a ZN1a Zn3 115.3(2) . 2_655
O24a ZN2a Zn3 40.4(2) . .
ZN1a O22a Zn3 99.2(4) 2_655 .
O23a ZN2a Zn3 117.5(3) . .
O34a ZN1a Zn3 123.8(3) . 2_655
ZN2a ZN1a Zn3 118.99(6) . 2_655
O21a ZN2a Zn3 40.6(2) . .
O35a ZN2a Zn3 118.0(3) . .
W8a O22a Zn3 124.8(4) . .
W4a O24a Zn3 135.2(5) 2_655 .
W7a O21a Zn3 127.9(5) . .
O19a ZN1a Zn3 40.2(2) . 2_655
W5a O19a Zn3 133.0(4) . 2_655
O4AAa SB1a O3AA 90.9(4) . .
O5AAa W1a O3AA 85.7(3) . .
O7a W1a O3AA 73.8(3) . .
O6a W1a O3AA 74.2(3) . .
O19a W5a O3AA 85.9(3) . .
O13a W5a O3AA 86.0(3) . .
O6a W5a O3AA 73.7(3) . .
O6AAa W1a O3AA 86.6(3) . .
O29a W5a O3AA 167.0(4) . .
O14a W5a O3AA 74.3(3) . .
O25a W1a O3AA 170.6(4) . .
O9a W2a O2AA 73.5(3) . .
O10a W2a O2AA 74.0(4) . .
O4AAa SB1a O2AA 91.3(3) . .
O9a W7a O2AA 72.9(3) . .
O22a W8a O2AA 83.7(4) . .
O15a W7a O2AA 85.7(3) . .
O26a W2a O2AA 170.6(4) . .
O17a W8a O2AA 85.5(3) . .
O8a W2a O2AA 86.2(3) . .
O16a W7a O2AA 73.4(3) . .
O32a W8a O2AA 170.9(4) . .
O10a W8a O2AA 73.6(3) . .
O21a W7a O2AA 83.9(3) . .
O31a W7a O2AA 168.1(4) . .
O16a W8a O2AA 75.2(3) . .
O3AAa SB1a O2AA 91.3(4) . .
C39 N13 C40 112.1(16) . .
C40 N13 C37 110.2(17) . .
C40 N13 C38 109.4(13) . .
C13 N7 C24 123.5(12) . .
C18 N8 C19 120.2(13) . .
N7 C13 C14 123.0(13) . .
N7 C13 C18 117.1(11) . .
C14 C13 C18 119.9(12) . .
C15 C14 C13 121.0(14) . .
N5 C15 C16 117.3(12) . .
C14 C15 N5 121.9(14) . .
C14 C15 C16 120.8(13) . .
N6 C16 C15 119.5(12) . .
N6 C16 C17 123.4(13) . .
C17 C16 C15 117.1(12) . .
C16 C17 C18 124.8(14) . .
N8 C18 C13 121.0(12) . .
N8 C18 C17 122.7(13) . .
C17 C18 C13 116.3(12) . .
N8 C19 C20 120.6(13) . .
N8 C19 C24 121.7(12) . .
C20 C19 C24 117.7(12) . .
C21 C20 C19 120.4(14) . .
C20 C21 C22 119.3(13) . .
C23 C22 C21 122.2(14) . .
C22 C23 C24 119.1(15) . .
N7 C24 C19 116.5(12) . .
N7 C24 C23 122.2(13) . .
C23 C24 C19 121.3(13) . .
N12 C25 C26 120(2) . .
N12 C25 C30 121(2) . .
C30 C25 C26 119(2) . .
C27 C26 C25 120(2) . .
N9 C27 C26 121(2) . .
N9 C27 C28 117.5(19) . .
C26 C27 C28 121.3(19) . .
N10 C28 C27 121(2) . .
N10 C28 C29 120(2) . .
C29 C28 C27 118(2) . .
C28 C29 C30 121(2) . .
N11 C30 C25 120(2) . .
N11 C30 C29 120(2) . .
C29 C30 C25 120(2) . .
O5AAa W2a O2AA 85.7(3) . .
O6AAa W3a O4AA 87.2(3) . .
O27a W3a O4AA 170.3(4) . .
O12a W3a O4AA 73.4(4) . .
O8a W3a O4AA 85.0(3) . .
O13a W4a O4AA 84.2(3) . .
O24a W4a O4AA 83.8(3) 2_655 .
O18a W4a O4AA 75.5(3) . .
O17a W9a O4AA 87.2(4) . .
O33a W9a O4AA 168.3(4) . .
O11a W4a O4AA 73.8(3) . .
O28a W4a O4AA 172.3(4) . .
O11a W3a O4AA 74.3(3) . .
O23a W9a O4AA 82.6(4) 2_655 .
O12a W9a O4AA 73.6(3) . .
O18a W9a O4AA 74.1(3) . .
O8a W2a O5AA 86.8(4) . .
O10a W2a O5AA 159.3(4) . .
O9a W2a O5AA 88.1(4) . .
O26a W2a O5AA 100.9(4) . .
O25a W1a O5AA 100.6(4) . .
O25a W1a O6AA 100.7(4) . .
O7a W1a O6AA 160.1(4) . .
O11a W3a O6AA 88.5(4) . .
O6a W1a O6AA 87.2(4) . .
O27a W3a O6AA 101.2(4) . .
O5AAa W1a O6AA 86.9(4) . .
O25a W1a O6 100.0(4) . .
O19a W5a O6 159.6(3) . .
O14a W5a O6 85.4(4) . .
O29a W5a O6 95.0(4) . .
O5AAa W1a O6 159.3(4) . .
O7a W1a O6 90.4(4) . .
O13a W5a O6 89.3(4) . .
O5AAa W1a O7 88.4(4) . .
O25a W1a O7 99.2(4) . .
O6AAa W3a O8 87.4(4) . .
O26a W2a O8 100.7(4) . .
O11a W3a O8 159.0(4) . .
O27a W3a O8 100.2(4) . .
O12a W3a O8 87.0(4) . .
O8a W2a O9 159.4(4) . .
O26a W2a O9 99.8(4) . .
O21a W7a O9 156.8(4) . .
O10a W2a O9 89.8(4) . .
O15a W7a O9 90.0(4) . .
O31a W7a O9 98.2(4) . .
O16a W8a O10 87.3(4) . .
O8a W2a O10 87.9(4) . .
O22a W8a O10 157.0(4) . .
O32a W8a O10 98.7(4) . .
O17a W8a O10 87.5(4) . .
O26a W2a O10 99.8(4) . .
O18a W4a O11 87.6(4) . .
O27a W3a O11 100.8(4) . .
O28a W4a O11 99.3(4) . .
O13a W4a O11 86.8(4) . .
O24a W4a O11 157.2(3) 2_655 .
O6AAa W3a O12 160.1(4) . .
O27a W3a O12 98.6(4) . .
O11a W3a O12 90.0(4) . .
O33a W9a O12 98.9(4) . .
O23a W9a O12 156.0(4) 2_655 .
O17a W9a O12 91.1(4) . .
O29a W5a O13 100.6(4) . .
O18a W4a O13 159.7(3) . .
O24a W4a O13 87.0(4) 2_655 .
O19a W5a O13 90.5(4) . .
O28a W4a O13 99.0(4) . .
O29a W5a O14 98.8(4) . .
O13a W5a O14 160.3(4) . .
O19a W5a O14 87.9(4) . .
O31a W7a O15 102.5(4) . .
O21a W7a O15 89.0(4) . .
O15a W7a O16 159.1(3) . .
O21a W7a O16 87.7(4) . .
O32a W8a O16 99.9(4) . .
O9a W7a O16 85.0(4) . .
O31a W7a O16 98.3(4) . .
O22a W8a O16 90.6(4) . .
O32a W8a O17 99.2(4) . .
O22a W8a O17 87.0(4) . .
O16a W8a O17 160.7(4) . .
O33a W9a O17 102.1(4) . .
O23a W9a O17 90.9(4) 2_655 .
O28a W4a O18 101.2(4) . .
O23a W9a O18 86.2(4) 2_655 .
O12a W9a O18 84.3(3) . .
O33a W9a O18 96.6(4) . .
O24a W4a O18 90.7(4) 2_655 .
O17a W9a O18 161.2(4) . .
O24a ZN3a O19 90.4(3) . 2_655
O23a ZN1a O19 145.2(4) . .
O20a ZN1a O19 88.5(3) . .
O36a ZN3a O19 102.0(4) . 2_655
O21a ZN3a O19 148.2(3) . 2_655
O34a ZN1a O19 112.2(4) . .
O22a ZN1a O19 79.6(3) 2_655 .
O29a W5a O19 105.0(4) . .
O22a ZN1a O20 144.5(4) 2_655 .
O34a ZN1a O20 108.6(4) . .
O35a ZN2a O20 104.6(4) . .
O23a ZN1a O20 80.1(3) . .
O31a W7a O21 104.6(4) . .
O24a ZN3a O21 80.5(4) . .
O35a ZN2a O21 100.1(4) . .
O20a ZN2a O21 91.6(3) . .
O36a ZN3a O21 109.8(4) . .
O34a ZN1a O22 106.9(4) . 2_655
O36a ZN3a O22 108.3(4) . .
O21a ZN3a O22 90.8(4) . .
O24a ZN3a O22 146.3(3) . .
O19a ZN3a O22 79.9(3) 2_655 .
O32a W8a O22 104.2(4) . .
O35a ZN2a O23 111.8(4) . .
O34a ZN1a O23 102.5(4) . .
O33a W9a O23 104.1(4) . 2_655
O22a ZN1a O23 90.9(3) 2_655 .
O20a ZN2a O23 81.0(3) . .
O21a ZN2a O23 148.1(3) . .
O36a ZN3a O24 105.3(4) . .
O23a ZN2a O24 89.0(3) . .
O35a ZN2a O24 109.8(4) . .
O20a ZN2a O24 145.4(3) . .
O21a ZN2a O24 79.6(3) . .
O28a W4a O24 103.3(4) . 2_655
C33b C32b C31 149(3) . 2_765
C31b C32b C31 30(2) . 2_765
C33b C32b C31 119(3) . .
C32b C31b C32 150(2) . 2_765
C36b C31b C32 119(3) 2_765 .
C36b C31b C32 91(3) 2_765 2_765
C35b C34b C33 122(3) . .
C32b C33b C34 120(3) . .
C31b C36b C35 120(3) 2_765 2_765
C34b C35b C36 120(3) . 2_765
O14a W6 O3AA 74.1(3) . .
O15a W6 O3AA 85.7(3) . .
O20a W6 O3AA 83.3(3) . .
O7a W6 O3AA 73.0(3) . .
O30a W6 O3AA 168.7(4) . .
O14a W6 O7 85.9(3) . .
O15a W6 O7 87.8(4) . .
O20a W6 O7 156.3(4) . .
O30a W6 O7 98.9(4) . .
O20a W6 O14 88.8(4) . .
O15a W6 O14 159.8(4) . .
O30a W6 O14 97.8(4) . .
O20a W6 O15 89.3(4) . .
O30a W6 O15 102.1(4) . .
O30a W6 O20 104.7(4) . .
W6 O3AAa W1 93.1(3) . .
W6 O14a W5 117.5(5) . .
W6 O20a Zn1 126.1(4) . .
W6 O20a Zn2 132.4(4) . .

loop_
_geom_bond_atom_site_label_1
_geom_bond_atom_site_label_2
_geom_bond_distance
_geom_bond_site_symmetry_2
O24a W4 1.867(8) 2_655
O23a W9 1.848(9) 2_655
O22a Zn1 2.037(8) 2_655
ZN3a Zn1 3.121(2) 2_655
ZN1a Zn2 3.114(2) .
ZN1a Zn3 3.121(2) 2_655
O19a Zn3 2.038(8) 2_655
ZN2a Zn3 3.089(2) .
W1a O3AA 2.301(9) .
SB1a O3AA 1.968(9) .
W5a O3AA 2.270(8) .
W8a O2AA 2.276(9) .
W7a O2AA 2.306(8) .
W2a O2AA 2.294(9) .
SB1a O2AA 1.976(8) .
W3a O4AA 2.320(9) .
W4a O4AA 2.294(8) .
W9a O4AA 2.285(9) .
SB1a O4AA 1.949(9) .
W2a O5AA 1.930(11) .
W1a O5AA 1.876(10) .
W3a O6AA 1.907(10) .
W1a O6AA 1.915(9) .
W1a O6 1.900(8) .
W5a O6 1.967(9) .
W1a O7 1.891(9) .
W3a O8 1.924(9) .
W2a O8 1.898(9) .
W7a O9 1.937(9) .
W2a O9 1.917(9) .
W2a O10 1.910(9) .
W8a O10 1.955(9) .
W4a O11 1.949(9) .
W3a O11 1.884(8) .
W9a O12 1.950(9) .
W3a O12 1.920(8) .
W5a O13 1.897(9) .
W4a O13 1.934(9) .
W5a O14 1.952(8) .
W7a O15 1.919(9) .
W7a O16 1.973(9) .
W8a O16 1.911(9) .
W9a O17 1.901(9) .
W8a O17 1.945(9) .
W4a O18 1.911(9) .
W9a O18 2.004(8) .
ZN3a O19 2.038(8) 2_655
W5a O19 1.842(9) .
ZN1a O19 2.076(8) .
ZN1a O20 2.072(8) .
ZN2a O20 2.035(8) .
ZN2a O21 2.041(9) .
W7a O21 1.872(9) .
ZN3a O21 2.034(9) .
ZN1a O22 2.037(8) 2_655
W8a O22 1.857(9) .
ZN3a O22 2.062(9) .
W9a O23 1.848(9) 2_655
ZN2a O23 2.054(8) .
ZN1a O23 2.057(8) .
ZN3a O24 2.025(9) .
W4a O24 1.867(8) 2_655
ZN2a O24 2.058(9) .
W1a O25 1.716(9) .
W2a O26 1.741(9) .
W3a O27 1.723(10) .
W4a O28 1.739(8) .
W5a O29 1.726(9) .
W7a O31 1.728(8) .
W8a O32 1.715(10) .
W9a O33 1.703(10) .
ZN1a O34 1.977(10) .
ZN2a O35 1.974(9) .
ZN3a O36 1.998(9) .
C36b C31 1.42(4) 2_765
C32b C31 1.78(5) 2_765
C31b C32 1.43(5) .
C31b C32 1.78(5) 2_765
C32b C33 1.40(4) .
C33b C34 1.42(4) .
C36b C35 1.43(4) 2_765
C34b C35 1.34(4) .
C35b C36 1.43(4) 2_765
C31b C36 1.42(4) 2_765
W6 O3AA 2.288(8) .
W6 O7 1.955(8) .
W6 O14 1.938(8) .
W6 O15 1.923(9) .
W6 O20 1.838(9) .
W6 O30 1.708(9) .
W6 W7B 2.99(3) .
N1 C3 1.340(16) .
N2 C4 1.338(17) .
N3 C1 1.350(15) .
N3 C12 1.363(16) .
N4 C6 1.314(16) .
N4 C7 1.349(17) .
C1 C2 1.392(17) .
C1 C6 1.449(18) .
C2 C3 1.386(18) .
C3 C4 1.421(19) .
C4 C5 1.382(17) .
C5 C6 1.417(17) .
C7 C8 1.426(19) .
C7 C12 1.41(2) .
C8 C9 1.343(19) .
C9 C10 1.44(2) .
C10 C11 1.366(18) .
C11 C12 1.378(18) .
N13 C37 1.53(2) .
N13 C38 1.510(18) .
N13 C39 1.45(2) .
N13 C40 1.48(3) .
N5 C15 1.341(17) .
N6 C16 1.327(16) .
N7 C13 1.354(16) .
N7 C24 1.366(16) .
N8 C18 1.314(16) .
N8 C19 1.367(17) .
C13 C14 1.402(18) .
C13 C18 1.471(19) .
C14 C15 1.329(18) .
C15 C16 1.486(19) .
C16 C17 1.350(18) .
C17 C18 1.384(18) .
C19 C20 1.416(19) .
C19 C24 1.44(2) .
C20 C21 1.380(19) .
C21 C22 1.41(2) .
C22 C23 1.36(2) .
C23 C24 1.380(19) .
N9 C27 1.36(3) .
N10 C28 1.37(2) .
N11 C30 1.32(4) .
N12 C25 1.37(3) .
C25 C26 1.419(18) .
C25 C30 1.416(18) .
C26 C27 1.414(17) .
C27 C28 1.418(18) .
C28 C29 1.408(18) .
C29 C30 1.414(18) .

loop_
_geom_torsion_atom_site_label_1
_geom_torsion_atom_site_label_2
_geom_torsion_atom_site_label_3
_geom_torsion_atom_site_label_4
_geom_torsion
_geom_torsion_site_symmetry_1
_geom_torsion_site_symmetry_4
O25a W1a O5AAa W2a 126.0(11) . .
O7a W1a O5AAa W2a -135.0(11) . .
O6a W1a O5AAa W2a -47.9(18) . .
O6AAa W1a O5AAa W2a 25.7(11) . .
O3AAa W1a O5AAa W2a -61.1(11) . .
O25a W1a O6a W5a 171.9(5) . .
O5AAa W1a O6a W5a -14.2(14) . .
O7a W1a O6a W5a 72.5(5) . .
O6AAa W1a O6a W5a -87.7(5) . .
O3AAa W1a O6a W5a -0.5(4) . .
O25a W1a O7a W6 -172.4(5) . .
O5AAa W1a O7a W6 87.2(5) . .
O6a W1a O7a W6 -72.2(5) . .
O6AAa W1a O7a W6 10.7(13) . .
O3AAa W1a O7a W6 1.2(4) . .
O26a W2a O8a W3a 123.8(10) . .
O10a W2a O8a W3a -136.6(11) . .
O9a W2a O8a W3a -52.6(18) . .
O5AAa W2a O8a W3a 23.3(10) . .
O2AAa W2a O8a W3a -62.5(10) . .
O27a W3a O11a W4a -169.2(5) . .
O6AAa W3a O11a W4a 89.8(5) . .
O12a W3a O11a W4a -70.4(5) . .
O8a W3a O11a W4a 11.3(14) . .
O4AAa W3a O11a W4a 2.3(5) . .
O29a W5a O13a W4a 132.7(11) . .
O19a W5a O13a W4a 27.3(11) . .
O14a W5a O13a W4a -58.0(17) . .
O6a W5a O13a W4a -132.3(11) . .
O3AAa W5a O13a W4a -58.6(11) . .
O29a W5a O19a ZN3a -71.5(7) . 2_655
O13a W5a O19a ZN3a 29.6(6) . 2_655
O14a W5a O19a ZN3a -170.0(6) . 2_655
O6a W5a O19a ZN3a 119.1(9) . 2_655
O3AAa W5a O19a ZN3a 115.6(6) . 2_655
O29a W5a O19a ZN1a 94.5(6) . .
O13a W5a O19a ZN1a -164.4(5) . .
O14a W5a O19a ZN1a -4.1(5) . .
O6a W5a O19a ZN1a -74.9(12) . .
O3AAa W5a O19a ZN1a -78.5(5) . .
O30a W6 O20a ZN2a 68.8(7) . .
O15a W6 O20a ZN2a -33.5(6) . .
O14a W6 O20a ZN2a 166.6(6) . .
O7a W6 O20a ZN2a -116.5(8) . .
O3AAa W6 O20a ZN2a -119.3(6) . .
O30a W6 O20a ZN1a -87.7(6) . .
O15a W6 O20a ZN1a 169.9(5) . .
O14a W6 O20a ZN1a 10.1(5) . .
O7a W6 O20a ZN1a 87.0(10) . .
O3AAa W6 O20a ZN1a 84.2(5) . .
O31a W7a O21a ZN3a 93.4(6) . .
O15a W7a O21a ZN3a -163.9(6) . .
O9a W7a O21a ZN3a -76.2(11) . .
O16a W7a O21a ZN3a -4.6(5) . .
O2AAa W7a O21a ZN3a -78.1(5) . .
O31a W7a O21a ZN2a -73.0(7) . .
O15a W7a O21a ZN2a 29.6(6) . .
O9a W7a O21a ZN2a 117.3(9) . .
O16a W7a O21a ZN2a -171.0(6) . .
O2AAa W7a O21a ZN2a 115.4(6) . .
O32a W8a O22a ZN1a 66.7(7) . 2_655
O16a W8a O22a ZN1a 167.1(7) . 2_655
O17a W8a O22a ZN1a -32.0(7) . 2_655
O10a W8a O22a ZN1a -108.5(10) . 2_655
O2AAa W8a O22a ZN1a -117.8(6) . 2_655
O32a W8a O22a ZN3a -94.0(6) . .
O16a W8a O22a ZN3a 6.4(6) . .
O17a W8a O22a ZN3a 167.2(6) . .
O10a W8a O22a ZN3a 90.8(10) . .
O2AAa W8a O22a ZN3a 81.4(5) . .
C12 N3 C1 C2 179.4(12) . .
C12 N3 C1 C6 -2.7(18) . .
N3 C1 C2 C3 -179.5(12) . .
C6 C1 C2 C3 2.8(19) . .
C1 C2 C3 N1 178.5(12) . .
C1 C2 C3 C4 -2.6(19) . .
N1 C3 C4 N2 -2(2) . .
C2 C3 C4 N2 179.1(12) . .
N1 C3 C4 C5 -178.9(12) . .
C2 C3 C4 C5 2.3(19) . .
N2 C4 C5 C6 -179.0(12) . .
C3 C4 C5 C6 -2.1(19) . .
C7 N4 C6 C5 -177.9(12) . .
C7 N4 C6 C1 -0.4(19) . .
C4 C5 C6 N4 179.8(12) . .
C4 C5 C6 C1 2.2(18) . .
N3 C1 C6 N4 2.0(19) . .
C2 C1 C6 N4 179.9(12) . .
N3 C1 C6 C5 179.7(11) . .
C2 C1 C6 C5 -2.5(18) . .
C6 N4 C7 C12 -0.6(19) . .
C6 N4 C7 C8 -177.7(12) . .
N4 C7 C8 C9 177.4(12) . .
C12 C7 C8 C9 0(2) . .
C7 C8 C9 C10 4(2) . .
C8 C9 C10 C11 -5(2) . .
C9 C10 C11 C12 2.6(19) . .
C1 N3 C12 C11 -178.5(12) . .
C1 N3 C12 C7 1.8(18) . .
C10 C11 C12 N3 -178.5(12) . .
C10 C11 C12 C7 1.2(19) . .
N4 C7 C12 N3 -0.1(19) . .
C8 C7 C12 N3 177.1(12) . .
N4 C7 C12 C11 -179.8(12) . .
C8 C7 C12 C11 -2.6(19) . .
C24 N7 C13 C14 179.3(13) . .
C24 N7 C13 C18 1.6(19) . .
N7 C13 C14 C15 -179.3(13) . .
C18 C13 C14 C15 -2(2) . .
C13 C14 C15 N5 -177.2(13) . .
C13 C14 C15 C16 2(2) . .
C14 C15 C16 N6 177.7(12) . .
N5 C15 C16 N6 -2.7(18) . .
C14 C15 C16 C17 -2.0(19) . .
N5 C15 C16 C17 177.6(12) . .
N6 C16 C17 C18 -178.6(13) . .
C15 C16 C17 C18 1(2) . .
C19 N8 C18 C17 -179.6(12) . .
C19 N8 C18 C13 1.2(19) . .
C16 C17 C18 N8 -179.8(13) . .
C16 C17 C18 C13 -1(2) . .
N7 C13 C18 N8 -2.2(19) . .
C14 C13 C18 N8 -179.9(12) . .
N7 C13 C18 C17 178.5(11) . .
C14 C13 C18 C17 0.8(18) . .
C18 N8 C19 C20 178.7(13) . .
C18 N8 C19 C24 0(2) . .
N8 C19 C20 C21 -179.7(13) . .
C24 C19 C20 C21 -1(2) . .
C19 C20 C21 C22 2(2) . .
C20 C21 C22 C23 -1(2) . .
C21 C22 C23 C24 0(2) . .
C13 N7 C24 C23 -179.7(13) . .
C13 N7 C24 C19 -0.2(19) . .
C22 C23 C24 N7 179.7(14) . .
C22 C23 C24 C19 0(2) . .
N8 C19 C24 N7 -1(2) . .
C20 C19 C24 N7 -179.3(12) . .
N8 C19 C24 C23 178.6(13) . .
C20 C19 C24 C23 0(2) . .
C36b C31b C32b C33b 2(5) 2_765 .
C32b C31b C32b C33b 179(4) 2_765 .
C36b C31b C32b C31b -177(7) 2_765 2_765
C32b C31b C32b C31b 0.003(6) 2_765 2_765
C31b C32b C33b C34b -2(4) . .
C31b C32b C33b C34b -1(7) 2_765 .
C32b C33b C34b C35b 3(4) . .
C33b C34b C35b C36b -4(4) . 2_765
N12 C25 C26 C27 -177(2) . .
C30 C25 C26 C27 0(4) . .
C25 C26 C27 N9 179(3) . .
C25 C26 C27 C28 -6(4) . .
N9 C27 C28 N10 -5(4) . .
C26 C27 C28 N10 -180(3) . .
N9 C27 C28 C29 -177(3) . .
C26 C27 C28 C29 8(4) . .
N10 C28 C29 C30 -176(3) . .
C27 C28 C29 C30 -4(4) . .
C28 C29 C30 N11 177(3) . .
C28 C29 C30 C25 -2(4) . .
N12 C25 C30 N11 1(4) . .
C26 C25 C30 N11 -175(3) . .
N12 C25 C30 C29 -179(3) . .
C26 C25 C30 C29 4(4) . .
